data_7024102
loop_
_publ_author_name
'Watanabe, Takahito'
'Ishida, Yutaka'
'Matsuo, Tsukasa'
'Kawaguchi, Hiroyuki'

_publ_section_title
;
 Syntheses and structures of zirconium(IV) complexes supported by
 2,6-di-adamantylaryloxide ligands and formation of arene-bridged
 dizirconium complexes with an inverse sandwich structure.
;
_journal_issue 2
_journal_name_full 'Dalton transactions (Cambridge, England : 2003)'
_journal_page_first 484
_journal_page_last 491
_journal_paper_doi 10.1039/b911082h
_journal_volume 39
_journal_year 2010
_chemical_formula_moiety 'C54 H70 Cl2 O2 Zr, 0.5(C6 H14)'
_chemical_formula_sum 'C57 H77 Cl2 O2 Zr'
_chemical_formula_weight 956.31
_chemical_name_systematic
;
?
;
_space_group_IT_number 61
_symmetry_cell_setting orthorhombic
_symmetry_space_group_name_Hall '-P 2ac 2ab'
_symmetry_space_group_name_H-M 'P b c a'
_atom_sites_solution_hydrogens geom
_atom_sites_solution_primary direct
_atom_sites_solution_secondary difmap
_audit_creation_method SHELXL-97
_cell_angle_alpha 90.00
_cell_angle_beta 90.00
_cell_angle_gamma 90.00
_cell_formula_units_Z 8
_cell_length_a 11.960(2)
_cell_length_b 19.240(4)
_cell_length_c 41.699(8)
_cell_measurement_reflns_used 23673
_cell_measurement_temperature 173(2)
_cell_measurement_theta_max 27.4835
_cell_measurement_theta_min 3.0863
_cell_volume 9595(3)
_computing_cell_refinement 'CrystalClear (Rigaku Corp., 2000)'
_computing_data_collection 'CrystalClear (Rigaku Corp., 2000)'
_computing_data_reduction 'CrystalClear (Rigaku Corp., 2000)'
_computing_structure_refinement 'SHELXL-97 (Sheldrick, 1997)'
_computing_structure_solution 'SHELXS-97 (Sheldrick, 1997)'
_diffrn_ambient_temperature 173(2)
_diffrn_detector_area_resol_mean 14.6199
_diffrn_measured_fraction_theta_full 0.976
_diffrn_measured_fraction_theta_max 0.976
_diffrn_measurement_device_type 'Mercury CCD (2x2 bin mode)'
_diffrn_measurement_method dtintegrate.ref
_diffrn_radiation_monochromator 'Graphite Monochromator'
_diffrn_radiation_source 'Rotating Anode'
_diffrn_radiation_type 'Mo K\a'
_diffrn_radiation_wavelength 0.71070
_diffrn_reflns_av_R_equivalents 0.0568
_diffrn_reflns_av_sigmaI/netI 0.0314
_diffrn_reflns_limit_h_max 15
_diffrn_reflns_limit_h_min -14
_diffrn_reflns_limit_k_max 24
_diffrn_reflns_limit_k_min -24
_diffrn_reflns_limit_l_max 47
_diffrn_reflns_limit_l_min -54
_diffrn_reflns_number 71788
_diffrn_reflns_theta_full 27.48
_diffrn_reflns_theta_max 27.48
_diffrn_reflns_theta_min 3.09
_exptl_absorpt_coefficient_mu 0.383
_exptl_absorpt_correction_T_max 0.9483
_exptl_absorpt_correction_T_min 0.9070
_exptl_absorpt_correction_type multi-scan
_exptl_absorpt_process_details 'Jacobson, R. (1998) Private communication'
_exptl_crystal_colour Colorless
_exptl_crystal_density_diffrn 1.324
_exptl_crystal_density_method 'not measured'
_exptl_crystal_description Block
_exptl_crystal_F_000 4072
_exptl_crystal_size_max 0.26
_exptl_crystal_size_mid 0.15
_exptl_crystal_size_min 0.14
_refine_diff_density_max 0.356
_refine_diff_density_min -0.576
_refine_diff_density_rms 0.060
_refine_ls_extinction_method none
_refine_ls_goodness_of_fit_ref 1.465
_refine_ls_hydrogen_treatment constr
_refine_ls_matrix_type full
_refine_ls_number_parameters 644
_refine_ls_number_reflns 10746
_refine_ls_number_restraints 0
_refine_ls_restrained_S_all 1.465
_refine_ls_R_factor_all 0.0811
_refine_ls_R_factor_gt 0.0775
_refine_ls_shift/su_max 0.001
_refine_ls_shift/su_mean 0.000
_refine_ls_structure_factor_coef Fsqd
_refine_ls_weighting_details 'calc w=1/[\s^2^(Fo^2^)+(0.0000P)^2^+16.7161P] where P=(Fo^2^+2Fc^2^)/3'
_refine_ls_weighting_scheme calc
_refine_ls_wR_factor_gt 0.1159
_refine_ls_wR_factor_ref 0.1170
_reflns_number_gt 10412
_reflns_number_total 10746
_reflns_threshold_expression >2sigma(I)
_cod_data_source_file b911082h.txt
_cod_data_source_block ZrCl2[OAr(Me)]2
_cod_original_cell_volume 9596(3)
_cod_original_sg_symbol_H-M Pbca
_cod_database_code 7024102

loop_
_symmetry_equiv_pos_as_xyz
'x, y, z'
'-x+1/2, -y, z+1/2'
'x+1/2, -y+1/2, -z'
'-x, y+1/2, -z+1/2'
'-x, -y, -z'
'x-1/2, y, -z-1/2'
'-x-1/2, y-1/2, z'
'x, -y-1/2, z-1/2'

loop_
_atom_site_label
_atom_site_type_symbol
_atom_site_fract_x
_atom_site_fract_y
_atom_site_fract_z
_atom_site_U_iso_or_equiv
_atom_site_adp_type
_atom_site_occupancy
_atom_site_symmetry_multiplicity
_atom_site_calc_flag
_atom_site_refinement_flags
_atom_site_disorder_assembly
_atom_site_disorder_group
Zr1 Zr 0.25488(2) 0.148263(16) 0.108857(7) 0.01973(8) Uani 1 1 d . . .
Cl1 Cl 0.18050(8) 0.24530(5) 0.08161(2) 0.0360(2) Uani 1 1 d . . .
Cl2 Cl 0.11136(7) 0.06539(5) 0.10149(2) 0.0377(2) Uani 1 1 d . . .
O1 O 0.25381(18) 0.17831(10) 0.15286(5) 0.0192(4) Uani 1 1 d . . .
O2 O 0.37466(17) 0.10741(11) 0.08474(5) 0.0193(4) Uani 1 1 d . . .
C1 C 0.2657(3) 0.21987(15) 0.17958(7) 0.0183(6) Uani 1 1 d . . .
C2 C 0.1810(3) 0.21658(16) 0.20367(7) 0.0201(6) Uani 1 1 d . . .
C3 C 0.1907(3) 0.26323(17) 0.22907(8) 0.0260(7) Uani 1 1 d . . .
H1 H 0.1347 0.2626 0.2452 0.031 Uiso 1 1 calc R . .
C4 C 0.2776(3) 0.31052(18) 0.23204(8) 0.0304(8) Uani 1 1 d . . .
C5 C 0.3594(3) 0.30958(17) 0.20881(8) 0.0259(7) Uani 1 1 d . . .
H2 H 0.4210 0.3404 0.2111 0.031 Uiso 1 1 calc R . .
C6 C 0.3573(3) 0.26592(16) 0.18196(7) 0.0202(6) Uani 1 1 d . . .
C7 C 0.0818(3) 0.16498(15) 0.20349(8) 0.0205(6) Uani 1 1 d . . .
C8 C 0.0012(3) 0.17712(18) 0.17512(8) 0.0273(7) Uani 1 1 d . . .
H3 H -0.0292 0.2249 0.1763 0.033 Uiso 1 1 calc R . .
H4 H 0.0428 0.1726 0.1547 0.033 Uiso 1 1 calc R . .
C9 C 0.0109(3) 0.17231(19) 0.23448(9) 0.0329(8) Uani 1 1 d . . .
H5 H 0.0593 0.1643 0.2534 0.040 Uiso 1 1 calc R . .
H6 H -0.0187 0.2203 0.2359 0.040 Uiso 1 1 calc R . .
C10 C 0.1248(3) 0.08905(17) 0.20246(9) 0.0309(8) Uani 1 1 d . . .
H7 H 0.1691 0.0818 0.1827 0.037 Uiso 1 1 calc R . .
H8 H 0.1741 0.0804 0.2211 0.037 Uiso 1 1 calc R . .
C11 C -0.0959(3) 0.1246(2) 0.17564(10) 0.0388(9) Uani 1 1 d . . .
H9 H -0.1456 0.1325 0.1567 0.047 Uiso 1 1 calc R . .
C12 C -0.0868(3) 0.1209(2) 0.23525(10) 0.0390(9) Uani 1 1 d . . .
H10 H -0.1301 0.1275 0.2555 0.047 Uiso 1 1 calc R . .
C13 C 0.0262(4) 0.03765(19) 0.20313(11) 0.0419(10) Uani 1 1 d . . .
H11 H 0.0557 -0.0109 0.2021 0.050 Uiso 1 1 calc R . .
C14 C -0.1630(3) 0.1341(2) 0.20672(11) 0.0452(10) Uani 1 1 d . . .
H12 H -0.1932 0.1819 0.2078 0.054 Uiso 1 1 calc R . .
H13 H -0.2265 0.1011 0.2071 0.054 Uiso 1 1 calc R . .
C15 C -0.0402(4) 0.0470(2) 0.23423(11) 0.0467(11) Uani 1 1 d . . .
H14 H -0.1022 0.0130 0.2351 0.056 Uiso 1 1 calc R . .
H15 H 0.0091 0.0390 0.2530 0.056 Uiso 1 1 calc R . .
C16 C -0.0497(4) 0.0504(2) 0.17477(11) 0.0455(11) Uani 1 1 d . . .
H16 H -0.1123 0.0168 0.1752 0.055 Uiso 1 1 calc R . .
H17 H -0.0074 0.0432 0.1546 0.055 Uiso 1 1 calc R . .
C17 C 0.4569(3) 0.27616(16) 0.15860(7) 0.0207(6) Uani 1 1 d . . .
C18 C 0.2826(4) 0.3608(2) 0.25989(9) 0.0482(11) Uani 1 1 d . . .
H18 H 0.2949 0.3350 0.2798 0.072 Uiso 1 1 calc R . .
H19 H 0.2120 0.3865 0.2613 0.072 Uiso 1 1 calc R . .
H20 H 0.3443 0.3936 0.2566 0.072 Uiso 1 1 calc R . .
C19 C 0.4590(3) 0.23043(17) 0.12827(8) 0.0239(7) Uani 1 1 d . . .
H21 H 0.3904 0.2390 0.1156 0.029 Uiso 1 1 calc R . .
H22 H 0.4593 0.1809 0.1347 0.029 Uiso 1 1 calc R . .
C20 C 0.4588(3) 0.35254(18) 0.14681(8) 0.0263(7) Uani 1 1 d . . .
H23 H 0.3905 0.3619 0.1341 0.032 Uiso 1 1 calc R . .
H24 H 0.4586 0.3841 0.1656 0.032 Uiso 1 1 calc R . .
C21 C 0.5672(3) 0.26110(19) 0.17689(8) 0.0284(7) Uani 1 1 d . . .
H25 H 0.5698 0.2898 0.1966 0.034 Uiso 1 1 calc R . .
H26 H 0.5688 0.2116 0.1834 0.034 Uiso 1 1 calc R . .
C22 C 0.5624(3) 0.24532(19) 0.10722(9) 0.0306(8) Uani 1 1 d . . .
H27 H 0.5605 0.2146 0.0879 0.037 Uiso 1 1 calc R . .
C23 C 0.5618(3) 0.36761(19) 0.12623(9) 0.0306(8) Uani 1 1 d . . .
H28 H 0.5609 0.4174 0.1194 0.037 Uiso 1 1 calc R . .
C24 C 0.6701(3) 0.2771(2) 0.15607(9) 0.0335(8) Uani 1 1 d . . .
H29 H 0.7396 0.2681 0.1687 0.040 Uiso 1 1 calc R . .
C25 C 0.5603(3) 0.3209(2) 0.09663(9) 0.0336(8) Uani 1 1 d . . .
H30 H 0.4920 0.3300 0.0839 0.040 Uiso 1 1 calc R . .
H31 H 0.6262 0.3309 0.0830 0.040 Uiso 1 1 calc R . .
C26 C 0.6669(3) 0.3535(2) 0.14565(9) 0.0343(8) Uani 1 1 d . . .
H32 H 0.6681 0.3838 0.1648 0.041 Uiso 1 1 calc R . .
H33 H 0.7338 0.3642 0.1325 0.041 Uiso 1 1 calc R . .
C27 C 0.6684(3) 0.2300(2) 0.12655(10) 0.0369(9) Uani 1 1 d . . .
H34 H 0.6692 0.1807 0.1332 0.044 Uiso 1 1 calc R . .
H35 H 0.7353 0.2389 0.1132 0.044 Uiso 1 1 calc R . .
C28 C 0.4830(2) 0.08789(15) 0.07741(7) 0.0181(6) Uani 1 1 d . . .
C29 C 0.5298(2) 0.10983(16) 0.04794(7) 0.0198(6) Uani 1 1 d . . .
C30 C 0.6461(3) 0.10387(18) 0.04521(8) 0.0252(7) Uani 1 1 d . . .
H36 H 0.6808 0.1196 0.0260 0.030 Uiso 1 1 calc R . .
C31 C 0.7128(3) 0.07622(18) 0.06911(8) 0.0259(7) Uani 1 1 d . . .
C32 C 0.6604(3) 0.04625(17) 0.09516(8) 0.0240(7) Uani 1 1 d . . .
H37 H 0.7052 0.0227 0.1105 0.029 Uiso 1 1 calc R . .
C33 C 0.5444(3) 0.04876(15) 0.10009(7) 0.0196(6) Uani 1 1 d . A .
C34 C 0.4600(2) 0.13823(15) 0.01977(7) 0.0190(6) Uani 1 1 d . . .
C35 C 0.3600(3) 0.08906(17) 0.01271(8) 0.0247(7) Uani 1 1 d . . .
H38 H 0.3886 0.0422 0.0072 0.030 Uiso 1 1 calc R . .
H39 H 0.3130 0.0848 0.0322 0.030 Uiso 1 1 calc R . .
C36 C 0.4168(3) 0.21228(16) 0.02654(8) 0.0222(6) Uani 1 1 d . . .
H40 H 0.3725 0.2123 0.0466 0.027 Uiso 1 1 calc R . .
H41 H 0.4811 0.2440 0.0295 0.027 Uiso 1 1 calc R . .
C37 C 0.5295(3) 0.14249(17) -0.01149(7) 0.0217(6) Uani 1 1 d . . .
H42 H 0.5935 0.1743 -0.0082 0.026 Uiso 1 1 calc R . .
H43 H 0.5597 0.0959 -0.0167 0.026 Uiso 1 1 calc R . .
C38 C 0.2889(3) 0.11653(19) -0.01503(8) 0.0280(7) Uani 1 1 d . . .
H44 H 0.2242 0.0846 -0.0187 0.034 Uiso 1 1 calc R . .
C39 C 0.3439(3) 0.23844(18) -0.00131(8) 0.0279(7) Uani 1 1 d . . .
H45 H 0.3151 0.2859 0.0038 0.034 Uiso 1 1 calc R . .
C40 C 0.4585(3) 0.16861(17) -0.03965(8) 0.0243(7) Uani 1 1 d . . .
H46 H 0.5060 0.1707 -0.0594 0.029 Uiso 1 1 calc R . .
C41 C 0.2453(3) 0.18922(19) -0.00666(8) 0.0313(8) Uani 1 1 d . . .
H47 H 0.1979 0.2069 -0.0243 0.038 Uiso 1 1 calc R . .
H48 H 0.1991 0.1869 0.0130 0.038 Uiso 1 1 calc R . .
C42 C 0.4146(3) 0.24164(17) -0.03201(8) 0.0280(7) Uani 1 1 d . . .
H49 H 0.3684 0.2589 -0.0500 0.034 Uiso 1 1 calc R . .
H50 H 0.4780 0.2740 -0.0290 0.034 Uiso 1 1 calc R . .
C43 C 0.3606(3) 0.11969(18) -0.04550(8) 0.0283(7) Uani 1 1 d . . .
H51 H 0.3886 0.0727 -0.0509 0.034 Uiso 1 1 calc R . .
H52 H 0.3151 0.1367 -0.0637 0.034 Uiso 1 1 calc R . .
C44 C 0.8386(3) 0.0764(2) 0.06705(10) 0.0419(10) Uani 1 1 d . . .
H53 H 0.8693 0.1049 0.0844 0.063 Uiso 1 1 calc R . .
H54 H 0.8618 0.0958 0.0463 0.063 Uiso 1 1 calc R . .
H55 H 0.8666 0.0288 0.0690 0.063 Uiso 1 1 calc R . .
C45 C 0.4928(3) 0.00299(16) 0.12640(8) 0.0197(6) Uani 1 1 d . . .
C46 C 0.4020(5) -0.0415(3) 0.10889(14) 0.0167(11) Uani 0.50 1 d P A 1
H56 H 0.3442 -0.0105 0.0997 0.020 Uiso 0.50 1 calc PR A 1
H57 H 0.4369 -0.0679 0.0911 0.020 Uiso 0.50 1 calc PR A 1
C47 C 0.4451(5) 0.0410(3) 0.15420(14) 0.0158(11) Uani 0.50 1 d P A 1
H58 H 0.3886 0.0748 0.1466 0.019 Uiso 0.50 1 calc PR A 1
H59 H 0.5051 0.0671 0.1653 0.019 Uiso 0.50 1 calc PR A 1
C48 C 0.5823(5) -0.0494(3) 0.13875(15) 0.0200(12) Uani 0.50 1 d P A 1
H60 H 0.6156 -0.0746 0.1204 0.024 Uiso 0.50 1 calc PR A 1
H61 H 0.6428 -0.0240 0.1499 0.024 Uiso 0.50 1 calc PR A 1
C49 C 0.3481(6) -0.0917(3) 0.13266(17) 0.0209(13) Uani 0.50 1 d P A 1
H62 H 0.2874 -0.1183 0.1216 0.025 Uiso 0.50 1 calc PR A 1
C50 C 0.3910(7) -0.0098(4) 0.17750(19) 0.0209(16) Uani 0.50 1 d P A 1
H63 H 0.3575 0.0165 0.1958 0.025 Uiso 0.50 1 calc PR A 1
C51 C 0.5280(9) -0.1013(5) 0.1618(2) 0.0226(19) Uani 0.50 1 d P A 1
H64 H 0.5867 -0.1341 0.1697 0.027 Uiso 0.50 1 calc PR A 1
C52 C 0.299(2) -0.0516(13) 0.1603(7) 0.026(4) Uani 0.50 1 d P A 1
H65 H 0.2637 -0.0841 0.1757 0.031 Uiso 0.50 1 calc PR A 1
H66 H 0.2406 -0.0195 0.1523 0.031 Uiso 0.50 1 calc PR A 1
C53 C 0.4801(9) -0.0614(5) 0.1904(2) 0.028(2) Uani 0.50 1 d P A 1
H67 H 0.5404 -0.0357 0.2016 0.033 Uiso 0.50 1 calc PR A 1
H68 H 0.4454 -0.0940 0.2059 0.033 Uiso 0.50 1 calc PR A 1
C54 C 0.4368(9) -0.1429(5) 0.1453(3) 0.024(2) Uani 0.50 1 d P A 1
H69 H 0.4023 -0.1758 0.1606 0.029 Uiso 0.50 1 calc PR A 1
H70 H 0.4687 -0.1699 0.1273 0.029 Uiso 0.50 1 calc PR A 1
C55 C 0.3636(5) 0.0110(3) 0.13429(16) 0.0236(13) Uani 0.50 1 d P A 2
H71 H 0.3490 0.0594 0.1413 0.028 Uiso 0.50 1 calc PR A 2
H72 H 0.3200 0.0028 0.1145 0.028 Uiso 0.50 1 calc PR A 2
C56 C 0.5096(6) -0.0727(3) 0.11792(16) 0.0248(14) Uani 0.50 1 d P A 2
H73 H 0.5902 -0.0807 0.1139 0.030 Uiso 0.50 1 calc PR A 2
H74 H 0.4690 -0.0827 0.0977 0.030 Uiso 0.50 1 calc PR A 2
C57 C 0.5503(6) 0.0166(4) 0.16033(16) 0.0286(15) Uani 0.50 1 d P A 2
H75 H 0.6324 0.0125 0.1580 0.034 Uiso 0.50 1 calc PR A 2
H76 H 0.5331 0.0645 0.1675 0.034 Uiso 0.50 1 calc PR A 2
C58 C 0.3220(18) -0.0400(11) 0.1609(7) 0.024(4) Uani 0.50 1 d P A 2
H77 H 0.2400 -0.0335 0.1646 0.029 Uiso 0.50 1 calc PR A 2
C59 C 0.4701(10) -0.1241(6) 0.1437(3) 0.027(2) Uani 0.50 1 d P A 2
H78 H 0.4851 -0.1727 0.1365 0.032 Uiso 0.50 1 calc PR A 2
C60 C 0.5091(9) -0.0359(5) 0.1862(3) 0.029(2) Uani 0.50 1 d P A 2
H79 H 0.5495 -0.0274 0.2068 0.035 Uiso 0.50 1 calc PR A 2
C61 C 0.3848(8) -0.0258(5) 0.1911(2) 0.0295(19) Uani 0.50 1 d P A 2
H80 H 0.3583 -0.0576 0.2082 0.035 Uiso 0.50 1 calc PR A 2
H81 H 0.3703 0.0225 0.1982 0.035 Uiso 0.50 1 calc PR A 2
C62 C 0.3453(6) -0.1141(4) 0.1487(2) 0.0285(15) Uani 0.50 1 d P A 2
H82 H 0.3174 -0.1484 0.1644 0.034 Uiso 0.50 1 calc PR A 2
H83 H 0.3054 -0.1217 0.1282 0.034 Uiso 0.50 1 calc PR A 2
C63 C 0.5324(10) -0.1100(6) 0.1746(2) 0.031(2) Uani 0.50 1 d P A 2
H84 H 0.6136 -0.1161 0.1711 0.037 Uiso 0.50 1 calc PR A 2
H85 H 0.5084 -0.1436 0.1912 0.037 Uiso 0.50 1 calc PR A 2
C64 C 0.4473(4) 0.4949(2) 0.00955(10) 0.0420(10) Uani 1 1 d . . .
H86 H 0.3827 0.4968 -0.0053 0.050 Uiso 1 1 calc R . .
H87 H 0.4396 0.5339 0.0249 0.050 Uiso 1 1 calc R . .
C65 C 0.4420(4) 0.4271(2) 0.02814(12) 0.0499(11) Uani 1 1 d . . .
H88 H 0.5025 0.4266 0.0443 0.060 Uiso 1 1 calc R . .
H89 H 0.4553 0.3880 0.0132 0.060 Uiso 1 1 calc R . .
C66 C 0.3307(4) 0.4160(2) 0.04495(12) 0.0527(12) Uani 1 1 d . . .
H90 H 0.3183 0.4536 0.0605 0.079 Uiso 1 1 calc R . .
H91 H 0.3316 0.3713 0.0562 0.079 Uiso 1 1 calc R . .
H92 H 0.2703 0.4161 0.0291 0.079 Uiso 1 1 calc R . .

loop_
_atom_site_aniso_label
_atom_site_aniso_U_11
_atom_site_aniso_U_22
_atom_site_aniso_U_33
_atom_site_aniso_U_23
_atom_site_aniso_U_13
_atom_site_aniso_U_12
Zr1 0.01444(13) 0.02779(15) 0.01694(13) -0.00552(12) -0.00126(12) 0.00574(12)
Cl1 0.0346(5) 0.0430(5) 0.0305(4) 0.0021(4) -0.0028(4) 0.0199(4)
Cl2 0.0269(4) 0.0477(5) 0.0384(5) -0.0170(4) 0.0001(4) -0.0066(4)
O1 0.0183(10) 0.0227(10) 0.0166(10) -0.0037(8) 0.0020(9) -0.0007(9)
O2 0.0165(10) 0.0223(11) 0.0192(10) -0.0002(9) 0.0018(8) 0.0046(9)
C1 0.0207(16) 0.0181(13) 0.0160(14) -0.0016(11) -0.0018(12) 0.0036(12)
C2 0.0236(16) 0.0208(15) 0.0160(14) 0.0003(12) -0.0004(12) 0.0036(12)
C3 0.0321(18) 0.0288(17) 0.0173(15) -0.0027(13) 0.0060(14) -0.0008(14)
C4 0.040(2) 0.0316(18) 0.0195(16) -0.0067(13) 0.0016(15) -0.0054(15)
C5 0.0295(18) 0.0266(17) 0.0216(16) -0.0026(13) -0.0015(14) -0.0062(14)
C6 0.0236(16) 0.0201(15) 0.0170(15) 0.0016(12) -0.0007(12) 0.0009(12)
C7 0.0224(16) 0.0181(15) 0.0212(15) 0.0017(11) 0.0053(13) 0.0011(12)
C8 0.0239(17) 0.0306(17) 0.0274(18) 0.0041(14) 0.0022(14) 0.0003(14)
C9 0.034(2) 0.037(2) 0.0273(19) -0.0008(15) 0.0133(16) -0.0033(16)
C10 0.0332(19) 0.0235(17) 0.036(2) 0.0045(14) 0.0084(16) 0.0037(14)
C11 0.0249(18) 0.052(2) 0.039(2) 0.0029(18) 0.0012(16) -0.0103(17)
C12 0.037(2) 0.043(2) 0.037(2) 0.0006(17) 0.0201(18) -0.0073(17)
C13 0.046(2) 0.0205(17) 0.059(3) 0.0030(17) 0.016(2) -0.0036(16)
C14 0.0237(19) 0.051(3) 0.061(3) -0.001(2) 0.0095(19) -0.0068(17)
C15 0.048(3) 0.042(2) 0.050(3) 0.0146(19) 0.014(2) -0.0120(19)
C16 0.044(2) 0.042(2) 0.051(3) -0.0135(19) 0.016(2) -0.0209(19)
C17 0.0192(15) 0.0242(15) 0.0187(15) -0.0021(12) -0.0015(12) -0.0029(12)
C18 0.063(3) 0.052(3) 0.029(2) -0.0208(18) 0.0123(19) -0.018(2)
C19 0.0201(16) 0.0298(17) 0.0219(16) -0.0032(13) -0.0002(13) -0.0040(13)
C20 0.0235(16) 0.0279(17) 0.0276(17) 0.0022(14) 0.0008(14) -0.0020(14)
C21 0.0273(18) 0.0346(19) 0.0233(17) 0.0005(14) -0.0082(14) -0.0008(15)
C22 0.0219(16) 0.042(2) 0.0284(18) -0.0100(16) 0.0040(15) -0.0062(15)
C23 0.0273(18) 0.0299(18) 0.0345(19) 0.0016(15) 0.0019(15) -0.0062(14)
C24 0.0178(16) 0.045(2) 0.038(2) -0.0040(17) -0.0068(15) 0.0009(15)
C25 0.0246(18) 0.049(2) 0.0271(18) 0.0035(16) 0.0027(15) -0.0097(16)
C26 0.0251(18) 0.041(2) 0.037(2) -0.0065(17) 0.0011(15) -0.0116(16)
C27 0.0218(18) 0.040(2) 0.049(2) -0.0086(18) 0.0036(17) 0.0009(15)
C28 0.0162(14) 0.0156(14) 0.0224(15) -0.0026(11) 0.0015(12) 0.0044(11)
C29 0.0185(14) 0.0186(14) 0.0222(15) -0.0016(12) 0.0005(12) 0.0023(12)
C30 0.0195(15) 0.0316(17) 0.0244(16) 0.0003(14) 0.0053(13) 0.0023(14)
C31 0.0167(15) 0.0325(18) 0.0286(17) -0.0040(14) 0.0019(13) 0.0063(13)
C32 0.0196(16) 0.0250(16) 0.0274(17) -0.0015(13) -0.0054(13) 0.0063(13)
C33 0.0208(15) 0.0167(14) 0.0214(15) -0.0027(11) -0.0017(12) 0.0023(12)
C34 0.0175(14) 0.0210(15) 0.0183(14) -0.0003(12) 0.0024(12) -0.0003(12)
C35 0.0254(16) 0.0260(17) 0.0227(16) 0.0008(13) 0.0037(13) -0.0063(13)
C36 0.0231(16) 0.0209(15) 0.0226(16) -0.0021(12) -0.0019(13) 0.0013(13)
C37 0.0202(15) 0.0247(15) 0.0203(15) 0.0004(13) 0.0024(12) -0.0022(13)
C38 0.0236(16) 0.0362(19) 0.0241(17) 0.0003(14) -0.0020(13) -0.0107(14)
C39 0.0311(18) 0.0253(17) 0.0274(18) 0.0001(14) -0.0032(15) 0.0079(14)
C40 0.0266(17) 0.0287(17) 0.0177(15) 0.0004(12) 0.0040(13) -0.0044(13)
C41 0.0217(16) 0.049(2) 0.0233(17) 0.0004(15) -0.0032(15) 0.0042(16)
C42 0.0346(19) 0.0248(17) 0.0247(17) 0.0040(13) -0.0053(15) -0.0015(14)
C43 0.0322(18) 0.0324(18) 0.0203(16) -0.0036(13) 0.0007(14) -0.0063(15)
C44 0.0176(18) 0.063(3) 0.045(2) 0.003(2) 0.0023(16) 0.0086(17)
C45 0.0178(15) 0.0191(14) 0.0222(16) -0.0011(12) -0.0030(12) 0.0034(12)
C46 0.018(3) 0.015(3) 0.017(3) 0.000(2) 0.000(2) 0.001(2)
C47 0.019(3) 0.014(3) 0.014(3) 0.000(2) -0.003(2) 0.004(2)
C48 0.019(3) 0.023(3) 0.019(3) 0.003(2) -0.001(2) 0.009(2)
C49 0.023(3) 0.017(3) 0.023(3) 0.006(3) -0.004(3) -0.004(3)
C50 0.026(4) 0.019(4) 0.017(4) 0.002(3) 0.002(4) 0.009(3)
C51 0.024(4) 0.024(4) 0.020(5) 0.007(4) 0.002(5) 0.013(3)
C52 0.025(9) 0.026(8) 0.027(5) 0.005(5) -0.005(5) -0.006(5)
C53 0.034(6) 0.027(5) 0.022(4) 0.006(4) -0.003(4) 0.004(4)
C54 0.028(6) 0.014(5) 0.031(4) 0.006(4) 0.000(4) -0.003(4)
C55 0.023(3) 0.024(3) 0.023(3) 0.000(3) -0.001(3) 0.004(3)
C56 0.022(3) 0.029(3) 0.024(3) -0.001(3) 0.001(3) 0.004(3)
C57 0.031(4) 0.032(4) 0.023(3) -0.005(3) -0.007(3) -0.003(3)
C58 0.020(9) 0.019(7) 0.032(6) 0.001(5) 0.008(7) 0.008(7)
C59 0.032(7) 0.016(6) 0.032(5) 0.002(4) 0.005(5) 0.000(4)
C60 0.028(5) 0.035(6) 0.025(5) -0.005(4) -0.004(4) 0.006(4)
C61 0.029(4) 0.031(5) 0.029(5) 0.003(4) 0.001(4) 0.005(3)
C62 0.030(4) 0.024(4) 0.031(4) 0.000(3) 0.002(3) -0.003(3)
C63 0.034(4) 0.032(5) 0.026(6) 0.007(5) 0.003(5) 0.006(4)
C64 0.052(3) 0.033(2) 0.040(2) -0.0022(17) -0.014(2) 0.0118(19)
C65 0.053(3) 0.039(2) 0.058(3) 0.009(2) -0.017(2) 0.001(2)
C66 0.052(3) 0.050(3) 0.056(3) -0.005(2) -0.012(2) -0.009(2)

loop_
_atom_type_symbol
_atom_type_description
_atom_type_scat_dispersion_real
_atom_type_scat_dispersion_imag
_atom_type_scat_source
C C 0.0033 0.0016 'International Tables Vol C Tables 4.2.6.8 and 6.1.1.4'
H H 0.0000 0.0000 'International Tables Vol C Tables 4.2.6.8 and 6.1.1.4'
Cl Cl 0.1484 0.1585 'International Tables Vol C Tables 4.2.6.8 and 6.1.1.4'
O O 0.0106 0.0060 'International Tables Vol C Tables 4.2.6.8 and 6.1.1.4'
Zr Zr -2.9673 0.5597 'International Tables Vol C Tables 4.2.6.8 and 6.1.1.4'

loop_
_geom_angle_atom_site_label_1
_geom_angle_atom_site_label_2
_geom_angle_atom_site_label_3
_geom_angle
_geom_angle_site_symmetry_1
O2 Zr1 O1 128.90(9) .
O2 Zr1 Cl1 110.68(7) .
O1 Zr1 Cl1 102.65(7) .
O2 Zr1 Cl2 101.41(7) .
O1 Zr1 Cl2 108.78(7) .
Cl1 Zr1 Cl2 101.39(4) .
C1 O1 Zr1 160.78(19) .
C28 O2 Zr1 157.88(19) .
O1 C1 C6 120.0(3) .
O1 C1 C2 118.0(3) .
C6 C1 C2 121.9(3) .
C3 C2 C1 116.6(3) .
C3 C2 C7 118.7(3) .
C1 C2 C7 124.7(3) .
C4 C3 C2 123.5(3) .
C4 C3 H1 118.2 .
C2 C3 H1 118.2 .
C5 C4 C3 117.5(3) .
C5 C4 C18 121.3(3) .
C3 C4 C18 121.2(3) .
C4 C5 C6 123.9(3) .
C4 C5 H2 118.1 .
C6 C5 H2 118.1 .
C5 C6 C1 116.5(3) .
C5 C6 C17 114.4(3) .
C1 C6 C17 129.1(3) .
C8 C7 C2 112.7(3) .
C8 C7 C10 109.2(3) .
C2 C7 C10 110.5(3) .
C8 C7 C9 106.4(3) .
C2 C7 C9 110.9(3) .
C10 C7 C9 106.9(3) .
C11 C8 C7 111.2(3) .
C11 C8 H3 109.4 .
C7 C8 H3 109.4 .
C11 C8 H4 109.4 .
C7 C8 H4 109.4 .
H3 C8 H4 108.0 .
C12 C9 C7 112.1(3) .
C12 C9 H5 109.2 .
C7 C9 H5 109.2 .
C12 C9 H6 109.2 .
C7 C9 H6 109.2 .
H5 C9 H6 107.9 .
C13 C10 C7 110.6(3) .
C13 C10 H7 109.5 .
C7 C10 H7 109.5 .
C13 C10 H8 109.5 .
C7 C10 H8 109.5 .
H7 C10 H8 108.1 .
C16 C11 C14 108.7(3) .
C16 C11 C8 109.8(3) .
C14 C11 C8 109.1(3) .
C16 C11 H9 109.7 .
C14 C11 H9 109.7 .
C8 C11 H9 109.7 .
C14 C12 C15 110.6(4) .
C14 C12 C9 109.4(3) .
C15 C12 C9 108.8(3) .
C14 C12 H10 109.3 .
C15 C12 H10 109.3 .
C9 C12 H10 109.3 .
C16 C13 C15 109.4(4) .
C16 C13 C10 110.0(3) .
C15 C13 C10 109.7(3) .
C16 C13 H11 109.3 .
C15 C13 H11 109.3 .
C10 C13 H11 109.3 .
C12 C14 C11 109.1(3) .
C12 C14 H12 109.9 .
C11 C14 H12 109.9 .
C12 C14 H13 109.9 .
C11 C14 H13 109.9 .
H12 C14 H13 108.3 .
C12 C15 C13 108.8(3) .
C12 C15 H14 109.9 .
C13 C15 H14 109.9 .
C12 C15 H15 109.9 .
C13 C15 H15 109.9 .
H14 C15 H15 108.3 .
C13 C16 C11 110.5(3) .
C13 C16 H16 109.6 .
C11 C16 H16 109.6 .
C13 C16 H17 109.6 .
C11 C16 H17 109.6 .
H16 C16 H17 108.1 .
C19 C17 C20 106.3(3) .
C19 C17 C6 117.1(3) .
C20 C17 C6 109.3(3) .
C19 C17 C21 106.4(3) .
C20 C17 C21 108.7(3) .
C6 C17 C21 108.7(3) .
C4 C18 H18 109.5 .
C4 C18 H19 109.5 .
H18 C18 H19 109.5 .
C4 C18 H20 109.5 .
H18 C18 H20 109.5 .
H19 C18 H20 109.5 .
C17 C19 C22 112.0(3) .
C17 C19 H21 109.2 .
C22 C19 H21 109.2 .
C17 C19 H22 109.2 .
C22 C19 H22 109.2 .
H21 C19 H22 107.9 .
C23 C20 C17 111.7(3) .
C23 C20 H23 109.3 .
C17 C20 H23 109.3 .
C23 C20 H24 109.3 .
C17 C20 H24 109.3 .
H23 C20 H24 107.9 .
C24 C21 C17 111.5(3) .
C24 C21 H25 109.3 .
C17 C21 H25 109.3 .
C24 C21 H26 109.3 .
C17 C21 H26 109.3 .
H25 C21 H26 108.0 .
C25 C22 C27 110.5(3) .
C25 C22 C19 109.2(3) .
C27 C22 C19 109.2(3) .
C25 C22 H27 109.3 .
C27 C22 H27 109.3 .
C19 C22 H27 109.3 .
C26 C23 C25 109.6(3) .
C26 C23 C20 109.5(3) .
C25 C23 C20 109.4(3) .
C26 C23 H28 109.4 .
C25 C23 H28 109.4 .
C20 C23 H28 109.4 .
C27 C24 C26 109.8(3) .
C27 C24 C21 109.0(3) .
C26 C24 C21 109.4(3) .
C27 C24 H29 109.5 .
C26 C24 H29 109.5 .
C21 C24 H29 109.5 .
C22 C25 C23 109.1(3) .
C22 C25 H30 109.9 .
C23 C25 H30 109.9 .
C22 C25 H31 109.9 .
C23 C25 H31 109.9 .
H30 C25 H31 108.3 .
C23 C26 C24 110.0(3) .
C23 C26 H32 109.7 .
C24 C26 H32 109.7 .
C23 C26 H33 109.7 .
C24 C26 H33 109.7 .
H32 C26 H33 108.2 .
C24 C27 C22 108.8(3) .
C24 C27 H34 109.9 .
C22 C27 H34 109.9 .
C24 C27 H35 109.9 .
C22 C27 H35 109.9 .
H34 C27 H35 108.3 .
O2 C28 C33 118.9(3) .
O2 C28 C29 118.8(3) .
C33 C28 C29 122.3(3) .
C30 C29 C28 116.1(3) .
C30 C29 C34 120.4(3) .
C28 C29 C34 123.6(3) .
C31 C30 C29 123.1(3) .
C31 C30 H36 118.5 .
C29 C30 H36 118.5 .
C32 C31 C30 117.8(3) .
C32 C31 C44 119.9(3) .
C30 C31 C44 122.3(3) .
C31 C32 C33 123.3(3) .
C31 C32 H37 118.3 .
C33 C32 H37 118.3 .
C32 C33 C28 115.7(3) .
C32 C33 C45 118.8(3) .
C28 C33 C45 125.1(3) .
C36 C34 C29 111.7(2) .
C36 C34 C37 106.6(2) .
C29 C34 C37 111.7(2) .
C36 C34 C35 109.9(2) .
C29 C34 C35 110.2(2) .
C37 C34 C35 106.6(2) .
C38 C35 C34 111.1(3) .
C38 C35 H38 109.4 .
C34 C35 H38 109.4 .
C38 C35 H39 109.4 .
C34 C35 H39 109.4 .
H38 C35 H39 108.0 .
C39 C36 C34 110.7(3) .
C39 C36 H40 109.5 .
C34 C36 H40 109.5 .
C39 C36 H41 109.5 .
C34 C36 H41 109.5 .
H40 C36 H41 108.1 .
C40 C37 C34 111.4(3) .
C40 C37 H42 109.3 .
C34 C37 H42 109.3 .
C40 C37 H43 109.3 .
C34 C37 H43 109.3 .
H42 C37 H43 108.0 .
C35 C38 C41 109.4(3) .
C35 C38 C43 109.2(3) .
C41 C38 C43 110.0(3) .
C35 C38 H44 109.4 .
C41 C38 H44 109.4 .
C43 C38 H44 109.4 .
C41 C39 C42 109.1(3) .
C41 C39 C36 110.2(3) .
C42 C39 C36 109.3(3) .
C41 C39 H45 109.4 .
C42 C39 H45 109.4 .
C36 C39 H45 109.4 .
C43 C40 C42 109.6(3) .
C43 C40 C37 110.2(3) .
C42 C40 C37 109.3(3) .
C43 C40 H46 109.2 .
C42 C40 H46 109.2 .
C37 C40 H46 109.2 .
C39 C41 C38 109.6(3) .
C39 C41 H47 109.7 .
C38 C41 H47 109.7 .
C39 C41 H48 109.7 .
C38 C41 H48 109.7 .
H47 C41 H48 108.2 .
C40 C42 C39 109.0(3) .
C40 C42 H49 109.9 .
C39 C42 H49 109.9 .
C40 C42 H50 109.9 .
C39 C42 H50 109.9 .
H49 C42 H50 108.3 .
C40 C43 C38 108.8(3) .
C40 C43 H51 109.9 .
C38 C43 H51 109.9 .
C40 C43 H52 109.9 .
C38 C43 H52 109.9 .
H51 C43 H52 108.3 .
C31 C44 H53 109.5 .
C31 C44 H54 109.5 .
H53 C44 H54 109.5 .
C31 C44 H55 109.5 .
H53 C44 H55 109.5 .
H54 C44 H55 109.5 .
C47 C45 C56 135.1(4) .
C47 C45 C33 115.4(3) .
C56 C45 C33 109.4(3) .
C47 C45 C48 109.0(4) .
C56 C45 C48 50.4(4) .
C33 C45 C48 109.3(3) .
C47 C45 C46 111.6(4) .
C56 C45 C46 57.1(3) .
C33 C45 C46 105.0(3) .
C48 C45 C46 106.1(4) .
C47 C45 C55 54.3(3) .
C56 C45 C55 105.8(4) .
C33 C45 C55 118.9(3) .
C48 C45 C55 131.6(4) .
C46 C45 C55 58.3(3) .
C47 C45 C57 52.6(4) .
C56 C45 C57 107.9(4) .
C33 C45 C57 111.5(3) .
C48 C45 C57 61.1(4) .
C46 C45 C57 143.5(4) .
C55 C45 C57 102.7(4) .
C49 C46 C45 109.7(5) .
C49 C46 H56 109.7 .
C45 C46 H56 109.7 .
C49 C46 H57 109.7 .
C45 C46 H57 109.7 .
H56 C46 H57 108.2 .
C45 C47 C50 110.2(5) .
C45 C47 H58 109.6 .
C50 C47 H58 109.6 .
C45 C47 H59 109.6 .
C50 C47 H59 109.6 .
H58 C47 H59 108.1 .
C51 C48 C45 109.7(5) .
C51 C48 H60 109.7 .
C45 C48 H60 109.7 .
C51 C48 H61 109.7 .
C45 C48 H61 109.7 .
H60 C48 H61 108.2 .
C52 C49 C46 109.7(10) .
C52 C49 C54 109.6(13) .
C46 C49 C54 109.6(6) .
C52 C49 H62 109.3 .
C46 C49 H62 109.3 .
C54 C49 H62 109.3 .
C47 C50 C52 110.0(11) .
C47 C50 C53 109.9(7) .
C52 C50 C53 108.6(12) .
C47 C50 H63 109.4 .
C52 C50 H63 109.4 .
C53 C50 H63 109.4 .
C54 C51 C48 111.4(7) .
C54 C51 C53 110.4(9) .
C48 C51 C53 108.8(8) .
C54 C51 H64 108.7 .
C48 C51 H64 108.7 .
C53 C51 H64 108.7 .
C49 C52 C50 110.2(15) .
C49 C52 H65 109.6 .
C50 C52 H65 109.6 .
C49 C52 H66 109.6 .
C50 C52 H66 109.6 .
H65 C52 H66 108.1 .
C51 C53 C50 107.8(8) .
C51 C53 H67 110.1 .
C50 C53 H67 110.1 .
C51 C53 H68 110.1 .
C50 C53 H68 110.1 .
H67 C53 H68 108.5 .
C51 C54 C49 108.2(8) .
C51 C54 H69 110.1 .
C49 C54 H69 110.1 .
C51 C54 H70 110.1 .
C49 C54 H70 110.1 .
H69 C54 H70 108.4 .
C58 C55 C45 113.3(10) .
C58 C55 H71 108.9 .
C45 C55 H71 108.9 .
C58 C55 H72 108.9 .
C45 C55 H72 108.9 .
H71 C55 H72 107.7 .
C45 C56 C59 114.5(6) .
C45 C56 H73 108.6 .
C59 C56 H73 108.6 .
C45 C56 H74 108.6 .
C59 C56 H74 108.6 .
H73 C56 H74 107.6 .
C60 C57 C45 111.9(6) .
C60 C57 H75 109.2 .
C45 C57 H75 109.2 .
C60 C57 H76 109.2 .
C45 C57 H76 109.2 .
H75 C57 H76 107.9 .
C61 C58 C62 110.9(17) .
C61 C58 C55 109.0(13) .
C62 C58 C55 106.8(16) .
C61 C58 H77 110.0 .
C62 C58 H77 110.0 .
C55 C58 H77 110.0 .
C63 C59 C62 110.2(10) .
C63 C59 C56 109.2(8) .
C62 C59 C56 108.5(9) .
C63 C59 H78 109.7 .
C62 C59 H78 109.7 .
C56 C59 H78 109.7 .
C61 C60 C63 109.9(8) .
C61 C60 C57 108.7(8) .
C63 C60 C57 109.1(8) .
C61 C60 H79 109.7 .
C63 C60 H79 109.7 .
C57 C60 H79 109.7 .
C58 C61 C60 110.9(11) .
C58 C61 H80 109.5 .
C60 C61 H80 109.5 .
C58 C61 H81 109.5 .
C60 C61 H81 109.5 .
H80 C61 H81 108.0 .
C59 C62 C58 109.9(10) .
C59 C62 H82 109.7 .
C58 C62 H82 109.7 .
C59 C62 H83 109.7 .
C58 C62 H83 109.7 .
H82 C62 H83 108.2 .
C59 C63 C60 110.3(9) .
C59 C63 H84 109.6 .
C60 C63 H84 109.6 .
C59 C63 H85 109.6 .
C60 C63 H85 109.6 .
H84 C63 H85 108.1 .
C64 C64 C65 114.7(4) 5_665
C64 C64 H86 108.6 5_665
C65 C64 H86 108.6 .
C64 C64 H87 108.6 5_665
C65 C64 H87 108.6 .
H86 C64 H87 107.6 .
C64 C65 C66 113.1(4) .
C64 C65 H88 109.0 .
C66 C65 H88 109.0 .
C64 C65 H89 109.0 .
C66 C65 H89 109.0 .
H88 C65 H89 107.8 .
C65 C66 H90 109.5 .
C65 C66 H91 109.5 .
H90 C66 H91 109.5 .
C65 C66 H92 109.5 .
H90 C66 H92 109.5 .
H91 C66 H92 109.5 .

loop_
_geom_bond_atom_site_label_1
_geom_bond_atom_site_label_2
_geom_bond_distance
_geom_bond_site_symmetry_2
Zr1 O2 1.919(2) .
Zr1 O1 1.924(2) .
Zr1 Cl1 2.3597(10) .
Zr1 Cl2 2.3629(10) .
O1 C1 1.379(3) .
O2 C28 1.384(3) .
C1 C6 1.413(4) .
C1 C2 1.428(4) .
C2 C3 1.393(4) .
C2 C7 1.547(4) .
C3 C4 1.387(5) .
C3 H1 0.9500 .
C4 C5 1.378(5) .
C4 C18 1.513(5) .
C5 C6 1.400(4) .
C5 H2 0.9500 .
C6 C17 1.551(4) .
C7 C8 1.544(5) .
C7 C10 1.549(4) .
C7 C9 1.553(4) .
C8 C11 1.540(5) .
C8 H3 0.9900 .
C8 H4 0.9900 .
C9 C12 1.531(5) .
C9 H5 0.9900 .
C9 H6 0.9900 .
C10 C13 1.539(5) .
C10 H7 0.9900 .
C10 H8 0.9900 .
C11 C16 1.531(6) .
C11 C14 1.535(6) .
C11 H9 1.0000 .
C12 C14 1.520(6) .
C12 C15 1.527(6) .
C12 H10 1.0000 .
C13 C16 1.511(6) .
C13 C15 1.531(6) .
C13 H11 1.0000 .
C14 H12 0.9900 .
C14 H13 0.9900 .
C15 H14 0.9900 .
C15 H15 0.9900 .
C16 H16 0.9900 .
C16 H17 0.9900 .
C17 C19 1.541(4) .
C17 C20 1.550(4) .
C17 C21 1.551(4) .
C18 H18 0.9800 .
C18 H19 0.9800 .
C18 H20 0.9800 .
C19 C22 1.543(4) .
C19 H21 0.9900 .
C19 H22 0.9900 .
C20 C23 1.529(5) .
C20 H23 0.9900 .
C20 H24 0.9900 .
C21 C24 1.537(5) .
C21 H25 0.9900 .
C21 H26 0.9900 .
C22 C25 1.520(5) .
C22 C27 1.530(5) .
C22 H27 1.0000 .
C23 C26 1.520(5) .
C23 C25 1.527(5) .
C23 H28 1.0000 .
C24 C27 1.528(5) .
C24 C26 1.534(5) .
C24 H29 1.0000 .
C25 H30 0.9900 .
C25 H31 0.9900 .
C26 H32 0.9900 .
C26 H33 0.9900 .
C27 H34 0.9900 .
C27 H35 0.9900 .
C28 C33 1.414(4) .
C28 C29 1.414(4) .
C29 C30 1.400(4) .
C29 C34 1.542(4) .
C30 C31 1.383(5) .
C30 H36 0.9500 .
C31 C32 1.380(5) .
C31 C44 1.508(5) .
C32 C33 1.404(4) .
C32 H37 0.9500 .
C33 C45 1.536(4) .
C34 C36 1.541(4) .
C34 C37 1.548(4) .
C34 C35 1.553(4) .
C35 C38 1.530(5) .
C35 H38 0.9900 .
C35 H39 0.9900 .
C36 C39 1.537(4) .
C36 H40 0.9900 .
C36 H41 0.9900 .
C37 C40 1.534(4) .
C37 H42 0.9900 .
C37 H43 0.9900 .
C38 C41 1.533(5) .
C38 C43 1.534(5) .
C38 H44 1.0000 .
C39 C41 1.528(5) .
C39 C42 1.535(5) .
C39 H45 1.0000 .
C40 C43 1.522(5) .
C40 C42 1.534(5) .
C40 H46 1.0000 .
C41 H47 0.9900 .
C41 H48 0.9900 .
C42 H49 0.9900 .
C42 H50 0.9900 .
C43 H51 0.9900 .
C43 H52 0.9900 .
C44 H53 0.9800 .
C44 H54 0.9800 .
C44 H55 0.9800 .
C45 C47 1.485(6) .
C45 C56 1.512(7) .
C45 C48 1.559(6) .
C45 C46 1.563(6) .
C45 C55 1.588(7) .
C45 C57 1.595(7) .
C46 C49 1.528(9) .
C46 H56 0.9900 .
C46 H57 0.9900 .
C47 C50 1.523(9) .
C47 H58 0.9900 .
C47 H59 0.9900 .
C48 C51 1.529(11) .
C48 H60 0.9900 .
C48 H61 0.9900 .
C49 C52 1.51(3) .
C49 C54 1.539(14) .
C49 H62 1.0000 .
C50 C52 1.54(3) .
C50 C53 1.553(13) .
C50 H63 1.0000 .
C51 C54 1.518(15) .
C51 C53 1.533(15) .
C51 H64 1.0000 .
C52 H65 0.9900 .
C52 H66 0.9900 .
C53 H67 0.9900 .
C53 H68 0.9900 .
C54 H69 0.9900 .
C54 H70 0.9900 .
C55 C58 1.56(2) .
C55 H71 0.9900 .
C55 H72 0.9900 .
C56 C59 1.535(12) .
C56 H73 0.9900 .
C56 H74 0.9900 .
C57 C60 1.558(11) .
C57 H75 0.9900 .
C57 H76 0.9900 .
C58 C61 1.49(3) .
C58 C62 1.54(2) .
C58 H77 1.0000 .
C59 C63 1.514(17) .
C59 C62 1.519(14) .
C59 H78 1.0000 .
C60 C61 1.513(14) .
C60 C63 1.530(16) .
C60 H79 1.0000 .
C61 H80 0.9900 .
C61 H81 0.9900 .
C62 H82 0.9900 .
C62 H83 0.9900 .
C63 H84 0.9900 .
C63 H85 0.9900 .
C64 C64 1.505(9) 5_665
C64 C65 1.518(6) .
C64 H86 0.9900 .
C64 H87 0.9900 .
C65 C66 1.520(6) .
C65 H88 0.9900 .
C65 H89 0.9900 .
C66 H90 0.9800 .
C66 H91 0.9800 .
C66 H92 0.9800 .
